data_7010886
loop_
_publ_author_name
'Rice, Craig R.'
'Baylies, Christian J.'
'Harding, Lindsay P.'
'Jeffery, John C.'
'Paul, Rowena L.'
'Ward, Michael D.'

_publ_section_title
;
 Pyridyl\^a&#x20AC;&#x201C;thiazole multidentate ligands:
 metal-specific recognition of a combination of ligands from a mixture
;
_journal_issue 20
_journal_name_full 'Journal of the Chemical Society, Dalton Transactions'
_journal_page_first 3039
_journal_paper_doi 10.1039/b104977c
_journal_year 2001
_chemical_formula_sum 'C54 H40 Cl4 N14 Ni2 O21 S4'
_chemical_formula_weight 1608.46
_space_group_IT_number 2
_symmetry_cell_setting triclinic
_symmetry_space_group_name_Hall '-P 1'
_symmetry_space_group_name_H-M 'P -1'
_atom_sites_solution_hydrogens geom
_atom_sites_solution_primary direct
_atom_sites_solution_secondary difmap
_audit_creation_method SHELXL-97
_cell_angle_alpha 74.4310(10)
_cell_angle_beta 68.2440(10)
_cell_angle_gamma 84.9940(10)
_cell_formula_units_Z 2
_cell_length_a 13.8523(9)
_cell_length_b 15.0576(10)
_cell_length_c 16.8639(11)
_cell_measurement_temperature 173(2)
_cell_volume 3146.8(4)
_computing_structure_refinement 'SHELXL-97 (Sheldrick, 1997)'
_computing_structure_solution 'SHELXS-97 (Sheldrick, 1997)'
_diffrn_ambient_temperature 173(2)
_diffrn_measured_fraction_theta_full 0.988
_diffrn_measured_fraction_theta_max 0.988
_diffrn_measurement_device 'Siemens SMART Area Detector'
_diffrn_measurement_method '\w rotation with narrow frames (0.3 degrees)'
_diffrn_radiation_monochromator graphite
_diffrn_radiation_source 'fine-focus sealed tube'
_diffrn_radiation_type MoK\a
_diffrn_radiation_wavelength 0.71073
_diffrn_reflns_av_R_equivalents 0.0225
_diffrn_reflns_av_sigmaI/netI 0.0406
_diffrn_reflns_limit_h_max 18
_diffrn_reflns_limit_h_min -18
_diffrn_reflns_limit_k_max 19
_diffrn_reflns_limit_k_min -19
_diffrn_reflns_limit_l_max 21
_diffrn_reflns_limit_l_min -21
_diffrn_reflns_number 33084
_diffrn_reflns_theta_full 27.52
_diffrn_reflns_theta_max 27.52
_diffrn_reflns_theta_min 1.58
_exptl_absorpt_coefficient_mu 0.990
_exptl_absorpt_correction_T_max 0.86
_exptl_absorpt_correction_T_min 0.78
_exptl_absorpt_correction_type 'Empirical, pseudo-azimuthal scan (SADABS)'
_exptl_crystal_colour green
_exptl_crystal_density_diffrn 1.698
_exptl_crystal_density_method 'not measured'
_exptl_crystal_description rod
_exptl_crystal_F_000 1636
_exptl_crystal_size_max 0.25
_exptl_crystal_size_mid 0.2
_exptl_crystal_size_min 0.15
_refine_diff_density_max 0.868
_refine_diff_density_min -0.605
_refine_diff_density_rms 0.087
_refine_ls_extinction_method none
_refine_ls_goodness_of_fit_ref 1.004
_refine_ls_hydrogen_treatment mixed
_refine_ls_matrix_type full
_refine_ls_number_parameters 1000
_refine_ls_number_reflns 14308
_refine_ls_number_restraints 89
_refine_ls_restrained_S_all 1.011
_refine_ls_R_factor_all 0.0696
_refine_ls_R_factor_gt 0.0497
_refine_ls_shift/su_max 0.000
_refine_ls_shift/su_mean 0.000
_refine_ls_structure_factor_coef Fsqd
_refine_ls_weighting_details 'calc w=1/[\s^2^(Fo^2^)+(0.1024P)^2^+0.0000P] where P=(Fo^2^+2Fc^2^)/3'
_refine_ls_weighting_scheme calc
_refine_ls_wR_factor_gt 0.1458
_refine_ls_wR_factor_ref 0.1554
_reflns_number_gt 10137
_reflns_number_total 14308
_reflns_threshold_expression >2sigma(I)
_cod_data_source_file b104977c.txt
_cod_data_source_block nickel
_cod_original_sg_symbol_H-M P-1
_cod_database_code 7010886

loop_
_symmetry_equiv_pos_as_xyz
'x, y, z'
'-x, -y, -z'

loop_
_atom_site_label
_atom_site_type_symbol
_atom_site_fract_x
_atom_site_fract_y
_atom_site_fract_z
_atom_site_U_iso_or_equiv
_atom_site_adp_type
_atom_site_occupancy
_atom_site_symmetry_multiplicity
_atom_site_calc_flag
_atom_site_refinement_flags
_atom_site_disorder_assembly
_atom_site_disorder_group
Ni1 Ni 0.26653(3) 0.15679(3) 0.22426(2) 0.02944(11) Uani 1 1 d . . .
Ni2 Ni 0.45836(3) 0.35905(3) 0.30651(2) 0.02896(11) Uani 1 1 d . . .
S103 S 0.05401(7) 0.38416(7) 0.17603(7) 0.0485(2) Uani 1 1 d . . .
S113 S 0.46542(7) -0.08461(6) 0.26093(6) 0.0406(2) Uani 1 1 d . . .
S203 S 0.21995(7) 0.57426(6) 0.29632(7) 0.0496(2) Uani 1 1 d . . .
S214 S 0.71502(7) 0.15915(7) 0.29248(7) 0.0507(2) Uani 1 1 d . . .
Cl1 Cl 0.42196(8) 0.76389(6) 0.12709(7) 0.0533(2) Uani 1 1 d . . .
Cl2 Cl 0.70001(9) 0.86558(7) 0.33300(8) 0.0614(3) Uani 1 1 d . . .
Cl3 Cl 0.80092(7) 0.26970(7) 0.44055(7) 0.0522(2) Uani 1 1 d . . .
Cl4 Cl 0.07851(8) 0.63405(8) 0.04748(8) 0.0622(3) Uani 1 1 d . . .
O11 O 0.4282(3) 0.7348(2) 0.2129(2) 0.0657(8) Uani 1 1 d . . .
O12 O 0.3691(4) 0.8465(3) 0.1183(3) 0.1239(19) Uani 1 1 d . . .
O13 O 0.5280(3) 0.7765(3) 0.0638(3) 0.1030(13) Uani 1 1 d . . .
O14 O 0.3773(3) 0.6923(2) 0.1114(2) 0.0714(9) Uani 1 1 d . . .
O21 O 0.6949(3) 0.8083(3) 0.2796(3) 0.1000(13) Uani 1 1 d . . .
O22 O 0.6033(3) 0.8571(3) 0.4082(2) 0.0877(11) Uani 1 1 d . . .
O23 O 0.6995(4) 0.9557(3) 0.2819(4) 0.138(2) Uani 1 1 d . . .
O24 O 0.7809(5) 0.8427(5) 0.3598(4) 0.177(3) Uani 1 1 d . . .
O31A O 0.7106(7) 0.2188(8) 0.4696(8) 0.077(3) Uani 0.50 1 d P . .
O31B O 0.7542(13) 0.1759(10) 0.4787(8) 0.147(6) Uani 0.50 1 d P . .
O32 O 0.8850(2) 0.2486(3) 0.3741(3) 0.0925(13) Uani 1 1 d . . .
O33 O 0.8301(3) 0.2876(2) 0.5081(2) 0.0667(8) Uani 1 1 d . . .
O34A O 0.7842(10) 0.3599(6) 0.3840(7) 0.099(4) Uani 0.50 1 d P . .
O34B O 0.7293(9) 0.3270(12) 0.4265(11) 0.153(7) Uani 0.50 1 d P . .
O41A O -0.0043(13) 0.5850(12) 0.0703(11) 0.087(6) Uani 0.50 1 d P . .
O41B O 0.0151(14) 0.5607(10) 0.0473(10) 0.074(5) Uani 0.50 1 d P . .
O42 O 0.1004(3) 0.6246(3) 0.1262(3) 0.1108(16) Uani 1 1 d . . .
O43A O 0.0772(9) 0.7225(7) -0.0125(12) 0.181(8) Uani 0.50 1 d P . .
O43B O 0.0073(6) 0.7120(5) 0.0495(5) 0.072(2) Uani 0.50 1 d P . .
O44A O 0.1643(9) 0.6451(10) -0.0149(10) 0.128(6) Uani 0.50 1 d P . .
O44B O 0.1741(9) 0.5979(10) -0.0149(6) 0.099(5) Uani 0.50 1 d P . .
N101 N 0.1851(2) 0.25768(18) 0.18083(17) 0.0329(6) Uani 1 1 d . . .
N111 N 0.3337(2) 0.04197(17) 0.26244(17) 0.0321(6) Uani 1 1 d . . .
N121 N 0.2736(2) 0.13167(18) 0.10343(17) 0.0349(6) Uani 1 1 d . . .
N131 N 0.1377(2) 0.0647(2) 0.3046(2) 0.0451(7) Uani 1 1 d . . .
N141 N 0.44441(19) 0.18846(17) 0.16792(16) 0.0285(5) Uani 1 1 d . . .
N151 N 0.2115(2) 0.24411(17) 0.32709(17) 0.0322(6) Uani 1 1 d . . .
N201 N 0.3433(2) 0.44665(18) 0.32539(18) 0.0336(6) Uani 1 1 d . . .
N211 N 0.5862(2) 0.28768(19) 0.28580(17) 0.0335(6) Uani 1 1 d . . .
N221 N 0.5790(2) 0.46267(19) 0.23146(17) 0.0337(6) Uani 1 1 d . . .
N231 N 0.4391(2) 0.3795(2) 0.43210(18) 0.0383(6) Uani 1 1 d . . .
N241 N 0.40338(18) 0.38636(17) 0.18480(17) 0.0294(5) Uani 1 1 d . . .
N251 N 0.4077(2) 0.20677(17) 0.36948(16) 0.0304(5) Uani 1 1 d . . .
C102 C 0.1302(2) 0.3139(2) 0.2267(2) 0.0356(7) Uani 1 1 d . . .
C104 C 0.0971(3) 0.3308(3) 0.0917(3) 0.0469(9) Uani 1 1 d . . .
H104 H 0.0763 0.3462 0.0420 0.056 Uiso 1 1 calc R . .
C105 C 0.1660(3) 0.2625(2) 0.1056(2) 0.0382(7) Uani 1 1 d . . .
C112 C 0.4341(2) 0.0290(2) 0.2334(2) 0.0324(7) Uani 1 1 d . . .
C114 C 0.3369(3) -0.1134(2) 0.3130(2) 0.0415(8) Uani 1 1 d . . .
H114 H 0.3105 -0.1744 0.3423 0.050 Uiso 1 1 calc R . .
C115 C 0.2771(3) -0.0370(2) 0.3070(2) 0.0373(7) Uani 1 1 d . . .
C122 C 0.2171(3) 0.1908(2) 0.0615(2) 0.0386(7) Uani 1 1 d . . .
C123 C 0.2067(3) 0.1786(3) -0.0146(3) 0.0498(9) Uani 1 1 d . . .
H123 H 0.1658 0.2195 -0.0424 0.060 Uiso 1 1 calc R . .
C124 C 0.2572(4) 0.1064(3) -0.0480(3) 0.0611(11) Uani 1 1 d . . .
H124 H 0.2515 0.0970 -0.0997 0.073 Uiso 1 1 calc R . .
C125 C 0.3158(4) 0.0476(3) -0.0065(3) 0.0568(10) Uani 1 1 d . . .
H125 H 0.3514 -0.0022 -0.0294 0.068 Uiso 1 1 calc R . .
C126 C 0.3220(3) 0.0621(2) 0.0693(2) 0.0431(8) Uani 1 1 d . . .
H126 H 0.3621 0.0212 0.0981 0.052 Uiso 1 1 calc R . .
C132 C 0.1645(3) -0.0233(3) 0.3339(3) 0.0535(11) Uani 1 1 d . . .
C133 C 0.0915(4) -0.0937(3) 0.3792(5) 0.110(3) Uani 1 1 d . . .
H133 H 0.1117 -0.1546 0.4008 0.132 Uiso 1 1 calc R . .
C134 C -0.0121(4) -0.0732(4) 0.3925(7) 0.187(5) Uani 1 1 d . . .
H134 H -0.0634 -0.1209 0.4182 0.224 Uiso 1 1 calc R . .
C135 C -0.0402(4) 0.0187(4) 0.3677(6) 0.157(4) Uani 1 1 d . . .
H135 H -0.1112 0.0349 0.3809 0.189 Uiso 1 1 calc R . .
C136 C 0.0355(3) 0.0841(3) 0.3244(4) 0.0795(17) Uani 1 1 d . . .
H136 H 0.0160 0.1463 0.3073 0.095 Uiso 1 1 calc R . .
C142 C 0.5002(2) 0.1103(2) 0.18014(19) 0.0294(6) Uani 1 1 d . . .
C143 C 0.6084(2) 0.1092(2) 0.1464(2) 0.0360(7) Uani 1 1 d . . .
H143 H 0.6449 0.0536 0.1572 0.043 Uiso 1 1 calc R . .
C144 C 0.6613(3) 0.1908(2) 0.0969(2) 0.0403(8) Uani 1 1 d . . .
H144 H 0.7351 0.1919 0.0722 0.048 Uiso 1 1 calc R . .
C145 C 0.6068(3) 0.2709(2) 0.0835(2) 0.0378(7) Uani 1 1 d . . .
H145 H 0.6421 0.3277 0.0492 0.045 Uiso 1 1 calc R . .
C146 C 0.4984(2) 0.2668(2) 0.12139(19) 0.0299(6) Uani 1 1 d . . .
C152 C 0.1397(2) 0.3070(2) 0.3113(2) 0.0344(7) Uani 1 1 d . . .
C153 C 0.0804(3) 0.3563(2) 0.3712(2) 0.0426(8) Uani 1 1 d . . .
H153 H 0.0303 0.3992 0.3585 0.051 Uiso 1 1 calc R . .
C154 C 0.0962(3) 0.3411(3) 0.4492(3) 0.0486(9) Uani 1 1 d . . .
H154 H 0.0560 0.3733 0.4917 0.058 Uiso 1 1 calc R . .
C155 C 0.1704(3) 0.2790(2) 0.4670(2) 0.0417(8) Uani 1 1 d . . .
H155 H 0.1824 0.2686 0.5207 0.050 Uiso 1 1 calc R . .
C156 C 0.2273(2) 0.2322(2) 0.4024(2) 0.0338(7) Uani 1 1 d . . .
C202 C 0.3036(2) 0.4888(2) 0.2651(2) 0.0343(7) Uani 1 1 d . . .
C204 C 0.2420(3) 0.5526(3) 0.3920(3) 0.0525(10) Uani 1 1 d . . .
H204 H 0.2101 0.5846 0.4364 0.063 Uiso 1 1 calc R . .
C205 C 0.3123(3) 0.4822(2) 0.3971(2) 0.0415(8) Uani 1 1 d . . .
C212 C 0.6818(2) 0.3289(2) 0.2425(2) 0.0371(7) Uani 1 1 d . . .
C213 C 0.7606(3) 0.2688(3) 0.2390(3) 0.0493(9) Uani 1 1 d . . .
H213 H 0.8322 0.2855 0.2103 0.059 Uiso 1 1 calc R . .
C215 C 0.5902(3) 0.1986(2) 0.3176(2) 0.0368(7) Uani 1 1 d . . .
C222 C 0.6777(2) 0.4295(2) 0.2123(2) 0.0371(7) Uani 1 1 d . . .
C223 C 0.7636(3) 0.4876(3) 0.1710(3) 0.0481(9) Uani 1 1 d . . .
H223 H 0.8315 0.4629 0.1580 0.058 Uiso 1 1 calc R . .
C224 C 0.7503(3) 0.5808(3) 0.1488(3) 0.0510(9) Uani 1 1 d . . .
H224 H 0.8091 0.6211 0.1208 0.061 Uiso 1 1 calc R . .
C225 C 0.6506(3) 0.6164(3) 0.1671(2) 0.0455(8) Uani 1 1 d . . .
H225 H 0.6396 0.6810 0.1525 0.055 Uiso 1 1 calc R . .
C226 C 0.5675(3) 0.5540(2) 0.2078(2) 0.0383(7) Uani 1 1 d . . .
H226 H 0.4991 0.5774 0.2193 0.046 Uiso 1 1 calc R . .
C232 C 0.3637(3) 0.4417(2) 0.4595(2) 0.0418(8) Uani 1 1 d . . .
C233 C 0.3419(4) 0.4641(3) 0.5383(3) 0.0588(11) Uani 1 1 d . . .
H233 H 0.2899 0.5078 0.5559 0.071 Uiso 1 1 calc R . .
C234 C 0.3970(4) 0.4219(4) 0.5912(3) 0.0700(14) Uani 1 1 d . . .
H234 H 0.3833 0.4362 0.6459 0.084 Uiso 1 1 calc R . .
C235 C 0.4714(4) 0.3593(3) 0.5647(3) 0.0629(12) Uani 1 1 d . . .
H235 H 0.5099 0.3299 0.6006 0.075 Uiso 1 1 calc R . .
C236 C 0.4902(3) 0.3392(3) 0.4846(2) 0.0482(9) Uani 1 1 d . . .
H236 H 0.5414 0.2950 0.4669 0.058 Uiso 1 1 calc R . .
C242 C 0.3368(2) 0.4586(2) 0.1839(2) 0.0327(7) Uani 1 1 d . . .
C243 C 0.3051(3) 0.4973(2) 0.1143(2) 0.0387(8) Uani 1 1 d . . .
H243 H 0.2594 0.5482 0.1160 0.046 Uiso 1 1 calc R . .
C244 C 0.3407(3) 0.4610(2) 0.0417(2) 0.0440(8) Uani 1 1 d . . .
H244 H 0.3204 0.4869 -0.0076 0.053 Uiso 1 1 calc R . .
C245 C 0.4055(3) 0.3876(2) 0.0416(2) 0.0412(8) Uani 1 1 d . . .
H245 H 0.4305 0.3616 -0.0077 0.049 Uiso 1 1 calc R . .
C246 C 0.4348(2) 0.3509(2) 0.1144(2) 0.0302(6) Uani 1 1 d . . .
C252 C 0.4903(3) 0.1496(2) 0.3672(2) 0.0347(7) Uani 1 1 d . . .
C253 C 0.4797(3) 0.0558(2) 0.4059(2) 0.0404(8) Uani 1 1 d . . .
H253 H 0.5391 0.0180 0.4019 0.048 Uiso 1 1 calc R . .
C254 C 0.3808(3) 0.0185(2) 0.4505(2) 0.0448(9) Uani 1 1 d . . .
H254 H 0.3708 -0.0454 0.4789 0.054 Uiso 1 1 calc R . .
C255 C 0.2969(3) 0.0752(2) 0.4533(2) 0.0423(8) Uani 1 1 d . . .
H255 H 0.2282 0.0506 0.4839 0.051 Uiso 1 1 calc R . .
C256 C 0.3131(3) 0.1688(2) 0.4111(2) 0.0333(7) Uani 1 1 d . . .
O910 O 0.0569(4) 0.4432(4) 0.6174(3) 0.1058(14) Uani 1 1 d . . .
O902 O 0.1150(5) 0.3403(6) 0.7203(5) 0.185(3) Uani 1 1 d . . .
N911 N 0.0460(11) 0.3641(10) 0.6607(7) 0.093(5) Uani 0.50 1 d P . .
N901 N 0.0784(8) 0.4192(11) 0.6769(6) 0.092(4) Uani 0.50 1 d P . .
C912 C -0.0025(7) 0.3074(7) 0.6650(7) 0.058(3) Uani 0.50 1 d P . .
C900 C 0.1006(8) 0.4866(7) 0.6990(7) 0.072(3) Uani 0.50 1 d P . .
O702 O -0.0229(17) 0.9991(13) 0.8617(12) 0.314(12) Uani 0.50 1 d PDU . .
N701 N 0.0420(10) 0.9324(8) 0.8526(9) 0.154(5) Uani 0.50 1 d PDU . .
C700 C 0.088(3) 0.961(4) 0.905(4) 0.242(14) Uani 0.50 1 d PDU . .
O703 O 0.0580(6) 0.8725(7) 0.8314(7) 0.127(3) Uani 0.50 1 d PDU . .
O603 O 0.8583(14) 0.178(2) 0.863(3) 0.367(16) Uani 0.50 1 d PDU . .
C600 C 1.022(3) 0.085(4) 0.865(2) 0.38(3) Uani 0.50 1 d PDU . .
N601 N 0.918(4) 0.111(3) 0.857(3) 0.52(3) Uani 0.50 1 d PDU . .
O602 O 0.915(4) 0.129(2) 0.926(3) 0.59(3) Uani 0.50 1 d PDU . .
O650 O 0.877(2) 0.1948(18) 0.769(3) 0.358(15) Uani 0.50 1 d PU . .
O750 O 0.123(2) 0.941(2) 0.895(2) 0.201(8) Uani 0.50 1 d PU . .

loop_
_atom_site_aniso_label
_atom_site_aniso_U_11
_atom_site_aniso_U_22
_atom_site_aniso_U_33
_atom_site_aniso_U_23
_atom_site_aniso_U_13
_atom_site_aniso_U_12
Ni1 0.0312(2) 0.0250(2) 0.0285(2) -0.00424(16) -0.00965(16) 0.00521(15)
Ni2 0.0302(2) 0.0283(2) 0.0278(2) -0.00710(16) -0.01018(16) 0.00193(15)
S103 0.0380(4) 0.0424(5) 0.0574(6) -0.0025(4) -0.0186(4) 0.0136(4)
S113 0.0407(4) 0.0290(4) 0.0540(5) -0.0128(4) -0.0200(4) 0.0118(3)
S203 0.0401(5) 0.0323(4) 0.0645(6) -0.0131(4) -0.0072(4) 0.0106(4)
S214 0.0427(5) 0.0479(5) 0.0702(7) -0.0152(5) -0.0333(5) 0.0155(4)
Cl1 0.0710(6) 0.0367(5) 0.0527(5) -0.0127(4) -0.0214(5) -0.0027(4)
Cl2 0.0811(7) 0.0440(5) 0.0669(7) -0.0122(5) -0.0406(6) 0.0181(5)
Cl3 0.0420(5) 0.0625(6) 0.0553(5) -0.0305(5) -0.0107(4) 0.0023(4)
Cl4 0.0496(6) 0.0629(7) 0.0797(7) -0.0125(6) -0.0344(6) 0.0033(5)
O11 0.093(2) 0.0507(17) 0.070(2) -0.0302(15) -0.0411(18) 0.0191(16)
O12 0.206(5) 0.076(3) 0.152(4) -0.055(3) -0.132(4) 0.076(3)
O13 0.087(3) 0.111(3) 0.088(3) -0.019(2) -0.003(2) -0.039(2)
O14 0.093(2) 0.062(2) 0.0582(18) -0.0200(16) -0.0175(17) -0.0280(17)
O21 0.109(3) 0.127(4) 0.086(3) -0.056(3) -0.048(2) 0.033(3)
O22 0.107(3) 0.076(2) 0.066(2) -0.0186(19) -0.015(2) 0.003(2)
O23 0.131(4) 0.059(3) 0.169(5) 0.017(3) -0.028(4) 0.015(3)
O24 0.160(5) 0.296(8) 0.161(5) -0.139(6) -0.129(4) 0.147(5)
O31A 0.054(4) 0.091(8) 0.080(6) -0.001(6) -0.026(4) -0.021(4)
O31B 0.242(18) 0.119(11) 0.066(6) -0.025(7) -0.012(10) -0.119(11)
O32 0.0491(18) 0.149(4) 0.098(3) -0.080(3) -0.0180(18) 0.022(2)
O33 0.101(2) 0.0517(17) 0.0596(18) -0.0247(15) -0.0355(17) 0.0015(16)
O34A 0.182(12) 0.043(4) 0.076(6) -0.002(4) -0.061(7) 0.011(6)
O34B 0.099(8) 0.220(19) 0.218(17) -0.152(15) -0.105(10) 0.127(11)
O41A 0.053(5) 0.137(15) 0.064(6) 0.005(7) -0.022(4) -0.050(8)
O41B 0.094(10) 0.052(5) 0.095(11) 0.012(6) -0.071(9) -0.019(5)
O42 0.106(3) 0.155(4) 0.134(4) -0.092(3) -0.093(3) 0.076(3)
O43A 0.103(8) 0.092(7) 0.33(2) 0.073(10) -0.142(11) -0.035(7)
O43B 0.082(5) 0.061(4) 0.096(5) -0.023(4) -0.061(4) 0.028(4)
O44A 0.046(5) 0.120(10) 0.167(12) -0.039(8) 0.025(6) -0.011(6)
O44B 0.059(5) 0.192(14) 0.047(4) -0.030(6) -0.029(4) 0.030(7)
N101 0.0317(13) 0.0288(13) 0.0343(14) -0.0016(11) -0.0129(11) 0.0030(11)
N111 0.0342(13) 0.0285(13) 0.0308(13) -0.0070(11) -0.0097(11) 0.0047(11)
N121 0.0401(14) 0.0325(14) 0.0315(14) -0.0058(11) -0.0133(12) -0.0018(11)
N131 0.0330(14) 0.0311(15) 0.0524(18) 0.0025(13) -0.0041(13) 0.0037(12)
N141 0.0318(13) 0.0287(13) 0.0267(12) -0.0100(10) -0.0111(10) 0.0042(10)
N151 0.0320(13) 0.0270(13) 0.0306(13) -0.0060(11) -0.0050(11) 0.0037(10)
N201 0.0332(13) 0.0285(13) 0.0357(14) -0.0125(11) -0.0048(11) -0.0028(11)
N211 0.0341(14) 0.0347(14) 0.0316(14) -0.0069(11) -0.0140(11) 0.0052(11)
N221 0.0332(13) 0.0396(15) 0.0286(13) -0.0057(12) -0.0136(11) 0.0003(11)
N231 0.0440(15) 0.0390(15) 0.0300(14) -0.0076(12) -0.0095(12) -0.0109(12)
N241 0.0279(12) 0.0263(13) 0.0326(13) -0.0052(11) -0.0112(11) 0.0001(10)
N251 0.0394(14) 0.0285(13) 0.0249(12) -0.0064(10) -0.0142(11) 0.0021(11)
C102 0.0310(15) 0.0257(15) 0.0423(18) -0.0007(14) -0.0106(14) 0.0031(12)
C104 0.0437(19) 0.048(2) 0.046(2) 0.0006(17) -0.0229(17) 0.0045(16)
C105 0.0359(17) 0.0373(18) 0.0374(17) 0.0023(14) -0.0162(14) -0.0034(14)
C112 0.0377(16) 0.0299(15) 0.0323(16) -0.0110(13) -0.0155(13) 0.0099(13)
C114 0.0417(18) 0.0288(17) 0.047(2) -0.0064(15) -0.0123(16) 0.0062(14)
C115 0.0405(17) 0.0272(16) 0.0354(17) -0.0036(14) -0.0076(14) 0.0039(13)
C122 0.0433(18) 0.0370(18) 0.0328(17) -0.0013(14) -0.0142(14) -0.0068(14)
C123 0.064(2) 0.046(2) 0.044(2) -0.0013(17) -0.0292(19) -0.0076(18)
C124 0.092(3) 0.056(3) 0.045(2) -0.014(2) -0.033(2) -0.005(2)
C125 0.078(3) 0.052(2) 0.048(2) -0.024(2) -0.023(2) 0.004(2)
C126 0.053(2) 0.0395(19) 0.0395(19) -0.0145(16) -0.0170(16) 0.0020(16)
C132 0.0369(18) 0.0348(19) 0.063(2) 0.0075(18) -0.0038(17) 0.0064(15)
C133 0.045(2) 0.043(3) 0.164(6) 0.041(3) 0.004(3) -0.001(2)
C134 0.045(3) 0.064(4) 0.299(11) 0.086(5) 0.016(4) 0.000(3)
C135 0.036(2) 0.073(4) 0.235(9) 0.067(5) 0.019(4) 0.006(2)
C136 0.038(2) 0.043(2) 0.107(4) 0.015(2) 0.005(2) 0.0078(18)
C142 0.0323(15) 0.0322(16) 0.0281(15) -0.0124(13) -0.0139(12) 0.0059(12)
C143 0.0350(16) 0.0383(18) 0.0394(17) -0.0167(15) -0.0156(14) 0.0083(14)
C144 0.0310(16) 0.047(2) 0.0434(19) -0.0156(16) -0.0113(14) 0.0039(14)
C145 0.0365(17) 0.0398(18) 0.0380(17) -0.0129(15) -0.0121(14) -0.0005(14)
C146 0.0345(15) 0.0325(16) 0.0260(14) -0.0103(13) -0.0129(12) 0.0021(13)
C152 0.0281(15) 0.0262(15) 0.0417(18) -0.0064(13) -0.0064(13) 0.0011(12)
C153 0.0323(16) 0.0362(18) 0.054(2) -0.0170(16) -0.0067(15) 0.0051(14)
C154 0.0390(18) 0.046(2) 0.056(2) -0.0280(19) -0.0018(17) -0.0002(16)
C155 0.0398(18) 0.0405(19) 0.0401(18) -0.0174(16) -0.0027(15) -0.0054(15)
C156 0.0346(16) 0.0283(15) 0.0326(16) -0.0083(13) -0.0041(13) -0.0040(13)
C202 0.0259(14) 0.0259(15) 0.0455(18) -0.0074(14) -0.0082(13) 0.0022(12)
C204 0.048(2) 0.0363(19) 0.059(2) -0.0234(18) 0.0055(18) -0.0002(16)
C205 0.0415(18) 0.0361(18) 0.0381(18) -0.0161(15) 0.0022(15) -0.0087(14)
C212 0.0312(16) 0.0467(19) 0.0363(17) -0.0108(15) -0.0156(14) 0.0017(14)
C213 0.0370(18) 0.055(2) 0.063(2) -0.018(2) -0.0251(18) 0.0077(16)
C215 0.0429(18) 0.0381(18) 0.0388(17) -0.0123(15) -0.0257(15) 0.0103(14)
C222 0.0310(16) 0.047(2) 0.0354(17) -0.0111(15) -0.0147(14) 0.0026(14)
C223 0.0320(17) 0.058(2) 0.049(2) -0.0058(18) -0.0131(16) -0.0019(16)
C224 0.0410(19) 0.056(2) 0.047(2) 0.0004(18) -0.0123(17) -0.0122(17)
C225 0.049(2) 0.040(2) 0.042(2) 0.0028(16) -0.0176(17) -0.0091(16)
C226 0.0396(17) 0.0394(18) 0.0340(17) -0.0030(14) -0.0153(14) -0.0022(14)
C232 0.0466(19) 0.0394(19) 0.0331(17) -0.0116(15) -0.0024(15) -0.0139(15)
C233 0.069(3) 0.059(3) 0.040(2) -0.022(2) 0.0005(19) -0.022(2)
C234 0.093(4) 0.081(3) 0.035(2) -0.020(2) -0.010(2) -0.036(3)
C235 0.082(3) 0.071(3) 0.038(2) 0.000(2) -0.027(2) -0.030(3)
C236 0.061(2) 0.050(2) 0.0358(18) -0.0032(17) -0.0204(17) -0.0196(18)
C242 0.0279(14) 0.0235(14) 0.0440(18) -0.0034(13) -0.0135(13) -0.0006(12)
C243 0.0352(16) 0.0279(16) 0.054(2) -0.0016(15) -0.0233(16) 0.0020(13)
C244 0.053(2) 0.0375(19) 0.047(2) 0.0004(16) -0.0322(18) -0.0013(16)
C245 0.053(2) 0.0376(18) 0.0380(18) -0.0066(15) -0.0236(16) -0.0021(15)
C246 0.0316(15) 0.0278(15) 0.0292(15) -0.0029(12) -0.0112(12) -0.0030(12)
C252 0.0486(18) 0.0317(16) 0.0294(15) -0.0085(13) -0.0217(14) 0.0078(14)
C253 0.058(2) 0.0326(17) 0.0379(18) -0.0080(14) -0.0286(17) 0.0084(15)
C254 0.073(3) 0.0288(17) 0.0345(18) -0.0018(14) -0.0257(18) 0.0006(17)
C255 0.054(2) 0.0311(17) 0.0353(17) -0.0023(14) -0.0115(16) -0.0058(15)
C256 0.0460(18) 0.0301(16) 0.0233(14) -0.0067(12) -0.0119(13) 0.0009(13)
O910 0.107(3) 0.114(4) 0.105(3) -0.045(3) -0.042(3) 0.032(3)
O902 0.153(6) 0.228(8) 0.145(5) -0.040(5) -0.033(5) 0.027(5)
N911 0.102(10) 0.109(10) 0.042(5) -0.023(7) -0.009(6) 0.066(9)
N901 0.072(6) 0.140(12) 0.045(5) -0.021(6) -0.018(4) 0.070(8)
C912 0.050(5) 0.064(6) 0.066(6) -0.039(5) -0.011(4) -0.005(4)
C900 0.082(7) 0.061(6) 0.072(6) -0.033(5) -0.020(5) 0.011(5)
O702 0.274(16) 0.226(15) 0.181(15) 0.066(11) 0.089(11) 0.193(15)
N701 0.106(8) 0.079(7) 0.131(11) 0.041(6) 0.063(5) 0.048(6)
C700 0.19(2) 0.18(4) 0.27(3) -0.13(3) 0.066(16) 0.007(18)
O703 0.043(4) 0.115(7) 0.147(8) 0.015(6) 0.014(4) 0.023(4)
O603 0.114(11) 0.40(3) 0.68(4) -0.42(3) -0.05(2) -0.027(15)
C600 0.31(4) 0.58(7) 0.111(18) 0.11(3) -0.06(2) 0.04(4)
N601 0.41(5) 0.56(6) 0.70(6) -0.29(4) -0.28(6) 0.20(5)
O602 0.77(6) 0.32(3) 0.87(7) -0.47(4) -0.35(4) 0.33(3)
O650 0.23(2) 0.28(2) 0.75(4) -0.36(3) -0.26(3) 0.164(19)
O750 0.23(2) 0.108(11) 0.21(2) -0.076(12) 0.000(19) 0.031(14)

loop_
_atom_type_symbol
_atom_type_description
_atom_type_scat_dispersion_real
_atom_type_scat_dispersion_imag
_atom_type_scat_source
C C 0.0033 0.0016 'International Tables Vol C Tables 4.2.6.8 and 6.1.1.4'
H H 0.0000 0.0000 'International Tables Vol C Tables 4.2.6.8 and 6.1.1.4'
N N 0.0061 0.0033 'International Tables Vol C Tables 4.2.6.8 and 6.1.1.4'
O O 0.0106 0.0060 'International Tables Vol C Tables 4.2.6.8 and 6.1.1.4'
S S 0.1246 0.1234 'International Tables Vol C Tables 4.2.6.8 and 6.1.1.4'
Cl Cl 0.1484 0.1585 'International Tables Vol C Tables 4.2.6.8 and 6.1.1.4'
Ni Ni 0.3393 1.1124 'International Tables Vol C Tables 4.2.6.8 and 6.1.1.4'

loop_
_geom_angle_atom_site_label_1
_geom_angle_atom_site_label_2
_geom_angle_atom_site_label_3
_geom_angle
_geom_angle_site_symmetry_1
_geom_angle_site_symmetry_3
_geom_angle_publ_flag
N111 Ni1 N101 169.78(11) . . ?
N111 Ni1 N121 95.63(10) . . ?
N101 Ni1 N121 77.21(11) . . ?
N111 Ni1 N131 77.04(11) . . ?
N101 Ni1 N131 96.05(11) . . ?
N121 Ni1 N131 94.34(12) . . ?
N111 Ni1 N151 113.42(10) . . ?
N101 Ni1 N151 73.54(10) . . ?
N121 Ni1 N151 150.75(10) . . ?
N131 Ni1 N151 89.12(11) . . ?
N111 Ni1 N141 73.37(10) . . ?
N101 Ni1 N141 113.70(10) . . ?
N121 Ni1 N141 91.60(9) . . ?
N131 Ni1 N141 150.24(10) . . ?
N151 Ni1 N141 99.68(9) . . ?
N211 Ni2 N201 171.15(11) . . ?
N211 Ni2 N231 99.45(11) . . ?
N201 Ni2 N231 77.26(11) . . ?
N211 Ni2 N221 76.56(11) . . ?
N201 Ni2 N221 95.45(10) . . ?
N231 Ni2 N221 95.20(10) . . ?
N211 Ni2 N251 73.76(10) . . ?
N201 Ni2 N251 114.28(10) . . ?
N231 Ni2 N251 91.24(10) . . ?
N221 Ni2 N251 150.27(10) . . ?
N211 Ni2 N241 110.65(10) . . ?
N201 Ni2 N241 72.65(10) . . ?
N231 Ni2 N241 149.83(10) . . ?
N221 Ni2 N241 89.90(9) . . ?
N251 Ni2 N241 98.93(9) . . ?
C104 S103 C102 90.22(17) . . ?
C114 S113 C112 90.04(16) . . ?
C204 S203 C202 90.40(17) . . ?
C213 S214 C215 89.80(17) . . ?
O12 Cl1 O14 113.6(3) . . ?
O12 Cl1 O11 110.2(2) . . ?
O14 Cl1 O11 109.54(19) . . ?
O12 Cl1 O13 110.0(3) . . ?
O14 Cl1 O13 106.4(2) . . ?
O11 Cl1 O13 106.9(2) . . ?
O24 Cl2 O23 116.8(5) . . ?
O24 Cl2 O21 110.8(3) . . ?
O23 Cl2 O21 104.6(3) . . ?
O24 Cl2 O22 110.6(3) . . ?
O23 Cl2 O22 104.3(3) . . ?
O21 Cl2 O22 109.3(3) . . ?
O34B Cl3 O32 123.3(8) . . ?
O34B Cl3 O31A 72.9(9) . . ?
O32 Cl3 O31A 118.0(6) . . ?
O34B Cl3 O33 109.9(6) . . ?
O32 Cl3 O33 111.8(2) . . ?
O31A Cl3 O33 115.9(5) . . ?
O34B Cl3 O34A 36.8(8) . . ?
O32 Cl3 O34A 93.7(5) . . ?
O31A Cl3 O34A 106.3(6) . . ?
O33 Cl3 O34A 108.2(5) . . ?
O34B Cl3 O31B 108.0(10) . . ?
O32 Cl3 O31B 96.7(6) . . ?
O31A Cl3 O31B 35.1(7) . . ?
O33 Cl3 O31B 104.6(5) . . ?
O34A Cl3 O31B 138.8(8) . . ?
O44A Cl4 O41A 134.8(10) . . ?
O44A Cl4 O43A 72.5(9) . . ?
O41A Cl4 O43A 112.6(9) . . ?
O44A Cl4 O42 106.3(8) . . ?
O41A Cl4 O42 106.8(8) . . ?
O43A Cl4 O42 122.4(7) . . ?
O44A Cl4 O43B 117.2(7) . . ?
O41A Cl4 O43B 84.5(9) . . ?
O43A Cl4 O43B 45.1(6) . . ?
O42 Cl4 O43B 102.1(3) . . ?
O44A Cl4 O41B 112.3(9) . . ?
O41A Cl4 O41B 23.2(11) . . ?
O43A Cl4 O41B 115.8(7) . . ?
O42 Cl4 O41B 116.9(6) . . ?
O43B Cl4 O41B 102.0(7) . . ?
O44A Cl4 O44B 27.7(9) . . ?
O41A Cl4 O44B 112.8(9) . . ?
O43A Cl4 O44B 96.5(9) . . ?
O42 Cl4 O44B 105.1(3) . . ?
O43B Cl4 O44B 141.2(6) . . ?
O41B Cl4 O44B 89.8(8) . . ?
O31B O31A Cl3 78.7(13) . . ?
O31B O31A O34B 130.0(16) . . ?
Cl3 O31A O34B 51.3(5) . . ?
O31A O31B Cl3 66.2(12) . . ?
O34B O34A Cl3 60.3(9) . . ?
O34A O34B Cl3 82.9(10) . . ?
O34A O34B O31A 132.0(14) . . ?
Cl3 O34B O31A 55.7(7) . . ?
O41B O41A Cl4 96(3) . . ?
O41A O41B Cl4 61(3) . . ?
O43B O43A Cl4 68.5(8) . . ?
O43B O43A O44A 116.2(11) . . ?
Cl4 O43A O44A 48.1(6) . . ?
O43A O43B Cl4 66.4(6) . . ?
O44B O44A Cl4 98(2) . . ?
O44B O44A O43A 143(2) . . ?
Cl4 O44A O43A 59.4(7) . . ?
O44A O44B Cl4 54.6(15) . . ?
C102 N101 C105 114.3(3) . . ?
C102 N101 Ni1 124.0(2) . . ?
C105 N101 Ni1 120.6(2) . . ?
C112 N111 C115 113.6(3) . . ?
C112 N111 Ni1 124.4(2) . . ?
C115 N111 Ni1 120.6(2) . . ?
C126 N121 C122 118.6(3) . . ?
C126 N121 Ni1 126.6(2) . . ?
C122 N121 Ni1 114.6(2) . . ?
C136 N131 C132 118.2(3) . . ?
C136 N131 Ni1 127.2(3) . . ?
C132 N131 Ni1 114.4(2) . . ?
C146 N141 C142 116.9(3) . . ?
C146 N141 Ni1 131.3(2) . . ?
C142 N141 Ni1 111.6(2) . . ?
C156 N151 C152 117.8(3) . . ?
C156 N151 Ni1 129.9(2) . . ?
C152 N151 Ni1 111.3(2) . . ?
C202 N201 C205 113.8(3) . . ?
C202 N201 Ni2 124.4(2) . . ?
C205 N201 Ni2 120.6(2) . . ?
C215 N211 C212 113.2(3) . . ?
C215 N211 Ni2 124.7(2) . . ?
C212 N211 Ni2 121.9(2) . . ?
C226 N221 C222 117.9(3) . . ?
C226 N221 Ni2 127.5(2) . . ?
C222 N221 Ni2 114.5(2) . . ?
C236 N231 C232 118.2(3) . . ?
C236 N231 Ni2 127.6(3) . . ?
C232 N231 Ni2 114.2(2) . . ?
C246 N241 C242 116.6(3) . . ?
C246 N241 Ni2 131.4(2) . . ?
C242 N241 Ni2 111.5(2) . . ?
C256 N251 C252 117.3(3) . . ?
C256 N251 Ni2 130.3(2) . . ?
C252 N251 Ni2 112.3(2) . . ?
N101 C102 C152 117.3(3) . . ?
N101 C102 S103 112.4(3) . . ?
C152 C102 S103 130.3(2) . . ?
C105 C104 S103 110.8(3) . . ?
N101 C105 C104 112.2(3) . . ?
N101 C105 C122 113.6(3) . . ?
C104 C105 C122 134.0(3) . . ?
N111 C112 C142 116.9(3) . . ?
N111 C112 S113 112.5(2) . . ?
C142 C112 S113 130.5(2) . . ?
C115 C114 S113 110.7(3) . . ?
N111 C115 C114 113.1(3) . . ?
N111 C115 C132 113.6(3) . . ?
C114 C115 C132 133.2(3) . . ?
N121 C122 C123 121.5(3) . . ?
N121 C122 C105 113.8(3) . . ?
C123 C122 C105 124.6(3) . . ?
C124 C123 C122 118.6(4) . . ?
C123 C124 C125 119.9(4) . . ?
C124 C125 C126 118.9(4) . . ?
N121 C126 C125 122.4(4) . . ?
N131 C132 C133 122.2(4) . . ?
N131 C132 C115 113.7(3) . . ?
C133 C132 C115 124.0(3) . . ?
C132 C133 C134 118.3(4) . . ?
C133 C134 C135 119.2(5) . . ?
C136 C135 C134 118.9(5) . . ?
C135 C136 N131 122.8(4) . . ?
N141 C142 C143 123.1(3) . . ?
N141 C142 C112 112.5(3) . . ?
C143 C142 C112 124.4(3) . . ?
C144 C143 C142 118.4(3) . . ?
C143 C144 C145 119.8(3) . . ?
C144 C145 C146 118.5(3) . . ?
N141 C146 C145 123.4(3) . . ?
N141 C146 C246 115.0(3) . . ?
C145 C146 C246 121.5(3) . . ?
N151 C152 C153 123.1(3) . . ?
N151 C152 C102 112.5(3) . . ?
C153 C152 C102 124.5(3) . . ?
C154 C153 C152 118.0(3) . . ?
C153 C154 C155 120.8(3) . . ?
C154 C155 C156 117.5(3) . . ?
N151 C156 C155 122.8(3) . . ?
N151 C156 C256 114.5(3) . . ?
C155 C156 C256 122.6(3) . . ?
N201 C202 C242 117.6(3) . . ?
N201 C202 S203 112.4(2) . . ?
C242 C202 S203 130.0(3) . . ?
C205 C204 S203 111.4(3) . . ?
N201 C205 C204 112.0(4) . . ?
N201 C205 C232 113.8(3) . . ?
C204 C205 C232 134.1(3) . . ?
C213 C212 N211 113.2(3) . . ?
C213 C212 C222 133.4(3) . . ?
N211 C212 C222 113.4(3) . . ?
C212 C213 S214 111.2(3) . . ?
N211 C215 C252 116.5(3) . . ?
N211 C215 S214 112.6(3) . . ?
C252 C215 S214 130.9(3) . . ?
N221 C222 C223 121.6(3) . . ?
N221 C222 C212 113.6(3) . . ?
C223 C222 C212 124.8(3) . . ?
C224 C223 C222 119.7(3) . . ?
C223 C224 C225 119.9(3) . . ?
C226 C225 C224 117.5(3) . . ?
N221 C226 C225 123.4(3) . . ?
N231 C232 C233 121.9(4) . . ?
N231 C232 C205 113.9(3) . . ?
C233 C232 C205 124.1(4) . . ?
C234 C233 C232 118.7(4) . . ?
C235 C234 C233 119.7(4) . . ?
C234 C235 C236 119.3(4) . . ?
N231 C236 C235 122.2(4) . . ?
N241 C242 C243 123.4(3) . . ?
N241 C242 C202 112.2(3) . . ?
C243 C242 C202 124.5(3) . . ?
C242 C243 C244 118.8(3) . . ?
C245 C244 C243 119.1(3) . . ?
C244 C245 C246 119.5(3) . . ?
N241 C246 C245 122.6(3) . . ?
N241 C246 C146 115.2(3) . . ?
C245 C246 C146 122.1(3) . . ?
N251 C252 C253 123.3(3) . . ?
N251 C252 C215 112.3(3) . . ?
C253 C252 C215 124.4(3) . . ?
C254 C253 C252 118.3(3) . . ?
C255 C254 C253 119.1(3) . . ?
C254 C255 C256 119.6(3) . . ?
N251 C256 C255 122.4(3) . . ?
N251 C256 C156 114.6(3) . . ?
C255 C256 C156 122.8(3) . . ?
N901 O910 N911 57.3(10) . . ?
N901 O902 N911 43.5(8) . . ?
N901 N911 C912 162.9(14) . . ?
N901 N911 O910 57.0(10) . . ?
C912 N911 O910 131.2(15) . . ?
N901 N911 O902 58.4(11) . . ?
C912 N911 O902 116.4(11) . . ?
O910 N911 O902 112.4(14) . . ?
N911 N901 O910 65.7(10) . . ?
N911 N901 C900 170.8(12) . . ?
O910 N901 C900 111.2(14) . . ?
N911 N901 O902 78.1(13) . . ?
O910 N901 O902 138.4(15) . . ?
C900 N901 O902 107.6(11) . . ?
N701 O702 O750 39.4(14) . . ?
O702 N701 O703 143(3) . . ?
O702 N701 C700 90(2) . . ?
O703 N701 C700 126(2) . . ?
O750 C700 N701 94(4) . . ?
O750 O703 N701 44.8(12) . . ?
N601 O603 O650 89(3) . . ?
O603 N601 O602 76(3) . . ?
O603 N601 C600 137(5) . . ?
O602 N601 C600 73(3) . . ?
O703 O750 C700 92(5) . . ?
O703 O750 O702 59.3(10) . . ?
C700 O750 O702 36(5) . . ?

loop_
_geom_bond_atom_site_label_1
_geom_bond_atom_site_label_2
_geom_bond_distance
_geom_bond_site_symmetry_2
_geom_bond_publ_flag
Ni1 N111 1.958(3) . ?
Ni1 N101 1.958(2) . ?
Ni1 N121 2.136(3) . ?
Ni1 N131 2.139(3) . ?
Ni1 N151 2.321(3) . ?
Ni1 N141 2.330(3) . ?
Ni2 N211 1.955(2) . ?
Ni2 N201 1.965(3) . ?
Ni2 N231 2.137(3) . ?
Ni2 N221 2.158(3) . ?
Ni2 N251 2.302(3) . ?
Ni2 N241 2.369(3) . ?
S103 C104 1.710(4) . ?
S103 C102 1.718(3) . ?
S113 C114 1.703(4) . ?
S113 C112 1.711(3) . ?
S203 C204 1.693(5) . ?
S203 C202 1.711(3) . ?
S214 C213 1.703(4) . ?
S214 C215 1.714(3) . ?
Cl1 O12 1.389(3) . ?
Cl1 O14 1.417(3) . ?
Cl1 O11 1.427(3) . ?
Cl1 O13 1.453(4) . ?
Cl2 O24 1.343(4) . ?
Cl2 O23 1.399(4) . ?
Cl2 O21 1.427(4) . ?
Cl2 O22 1.450(4) . ?
Cl3 O34B 1.304(10) . ?
Cl3 O32 1.369(3) . ?
Cl3 O31A 1.380(10) . ?
Cl3 O33 1.434(3) . ?
Cl3 O34A 1.490(9) . ?
Cl3 O31B 1.480(12) . ?
Cl4 O44A 1.249(12) . ?
Cl4 O41A 1.296(15) . ?
Cl4 O43A 1.443(10) . ?
Cl4 O42 1.436(4) . ?
Cl4 O43B 1.465(6) . ?
Cl4 O41B 1.471(16) . ?
Cl4 O44B 1.518(11) . ?
O31A O31B 0.868(18) . ?
O31A O34B 1.60(2) . ?
O34A O34B 0.899(17) . ?
O41A O41B 0.58(3) . ?
O43A O43B 1.115(16) . ?
O43A O44A 1.599(17) . ?
O44A O44B 0.711(19) . ?
N101 C102 1.303(4) . ?
N101 C105 1.370(4) . ?
N111 C112 1.308(4) . ?
N111 C115 1.356(4) . ?
N121 C126 1.338(4) . ?
N121 C122 1.362(4) . ?
N131 C136 1.353(5) . ?
N131 C132 1.355(4) . ?
N141 C146 1.337(4) . ?
N141 C142 1.362(4) . ?
N151 C156 1.331(4) . ?
N151 C152 1.362(4) . ?
N201 C202 1.322(4) . ?
N201 C205 1.362(4) . ?
N211 C215 1.309(4) . ?
N211 C212 1.363(4) . ?
N221 C226 1.338(4) . ?
N221 C222 1.365(4) . ?
N231 C236 1.324(5) . ?
N231 C232 1.373(5) . ?
N241 C246 1.342(4) . ?
N241 C242 1.363(4) . ?
N251 C256 1.331(4) . ?
N251 C252 1.366(4) . ?
C102 C152 1.456(5) . ?
C104 C105 1.373(5) . ?
C105 C122 1.460(5) . ?
C112 C142 1.463(5) . ?
C114 C115 1.361(4) . ?
C115 C132 1.467(5) . ?
C122 C123 1.403(5) . ?
C123 C124 1.377(6) . ?
C124 C125 1.378(6) . ?
C125 C126 1.388(5) . ?
C132 C133 1.382(6) . ?
C133 C134 1.388(7) . ?
C134 C135 1.398(8) . ?
C135 C136 1.351(7) . ?
C142 C143 1.392(4) . ?
C143 C144 1.377(5) . ?
C144 C145 1.378(5) . ?
C145 C146 1.396(4) . ?
C146 C246 1.483(4) . ?
C152 C153 1.388(4) . ?
C153 C154 1.369(6) . ?
C154 C155 1.389(5) . ?
C155 C156 1.409(4) . ?
C156 C256 1.483(4) . ?
C202 C242 1.458(5) . ?
C204 C205 1.382(5) . ?
C205 C232 1.457(5) . ?
C212 C213 1.351(5) . ?
C212 C222 1.465(5) . ?
C215 C252 1.465(5) . ?
C222 C223 1.380(5) . ?
C223 C224 1.367(5) . ?
C224 C225 1.391(5) . ?
C225 C226 1.392(5) . ?
C232 C233 1.378(5) . ?
C233 C234 1.378(7) . ?
C234 C235 1.365(7) . ?
C235 C236 1.390(5) . ?
C242 C243 1.372(5) . ?
C243 C244 1.380(5) . ?
C244 C245 1.362(5) . ?
C245 C246 1.393(4) . ?
C252 C253 1.383(5) . ?
C253 C254 1.379(5) . ?
C254 C255 1.375(5) . ?
C255 C256 1.394(5) . ?
O910 N901 1.111(11) . ?
O910 N911 1.208(13) . ?
O902 N901 1.380(13) . ?
O902 N911 1.586(15) . ?
N911 N901 1.116(19) . ?
N911 C912 1.103(17) . ?
N901 C900 1.267(18) . ?
O702 N701 1.290(12) . ?
O702 O750 2.33(3) . ?
N701 O703 1.034(13) . ?
N701 C700 1.43(2) . ?
C700 O750 0.54(5) . ?
O703 O750 2.12(3) . ?
O603 N601 1.25(2) . ?
O603 O650 1.46(5) . ?
C600 N601 1.51(2) . ?
N601 O602 1.25(2) . ?
